data_7027084
loop_
_publ_author_name
'Horley, Graeme A.'
'Chunggaze, Mohammed'
'O&#x2019;Brien, Paul'
'White, Andrew J. P.'
'Williams, David J.'

_publ_section_title
;
 The synthesis and characterisation of
 tris(N,&#x200A;N&#x200A;&#x2032;-diethylmonothiocarbamato)indium(III)
 [In(SOCNEt2)3] and
 diethyl(N,&#x200A;N&#x200A;&#x2032;-diethylmonothiocarbamato)indium(III)
 [Et2In(SOCNEt2)]n: potential precursors for the growth of indium sulfide
 by low pressure metal organic chemical vapour deposition
;
_journal_issue 24
_journal_name_full 'Journal of the Chemical Society, Dalton Transactions'
_journal_page_first 4205
_journal_paper_doi 10.1039/a806622a
_journal_year 1998
_chemical_formula_sum 'C15 H30 In N3 O3 S3'
_chemical_formula_weight 511.42
_chemical_name_systematic
; 
 ? 
;
_space_group_IT_number 2
_symmetry_cell_setting triclinic
_symmetry_space_group_name_Hall '-P 1'
_symmetry_space_group_name_H-M 'P -1'
_atom_sites_solution_hydrogens geom
_atom_sites_solution_primary direct
_atom_sites_solution_secondary difmap
_audit_creation_method SHELXL
_cell_angle_alpha 80.46(3)
_cell_angle_beta 78.58(3)
_cell_angle_gamma 63.55(3)
_cell_formula_units_Z 2
_cell_length_a 9.588(5)
_cell_length_b 9.740(5)
_cell_length_c 13.790(6)
_cell_measurement_reflns_used 25
_cell_measurement_temperature 203(2)
_cell_measurement_theta_max 12.56
_cell_measurement_theta_min 4.95
_cell_volume 1125.8(10)
_computing_cell_refinement 'Siemens XSCANS'
_computing_data_collection 'Siemens XSCANS'
_computing_data_reduction 'Siemens SHELXTL'
_computing_molecular_graphics 'Siemens SHELXTL'
_computing_publication_material 'Siemens SHELXTL'
_computing_structure_refinement 'SHELXL-93 (Sheldrick, 1993)'
_computing_structure_solution 'SHELXS-86 (Sheldrick, 1990)'
_diffrn_ambient_temperature 203(2)
_diffrn_measurement_device 'Siemens P4'
_diffrn_measurement_method '\w scans'
_diffrn_radiation_monochromator graphite
_diffrn_radiation_source 'fine-focus sealed tube'
_diffrn_radiation_type MoK\a
_diffrn_radiation_wavelength 0.71073
_diffrn_reflns_av_R_equivalents 0.0245
_diffrn_reflns_av_sigmaI/netI 0.0475
_diffrn_reflns_limit_h_max 11
_diffrn_reflns_limit_h_min 0
_diffrn_reflns_limit_k_max 11
_diffrn_reflns_limit_k_min -10
_diffrn_reflns_limit_l_max 16
_diffrn_reflns_limit_l_min -16
_diffrn_reflns_number 4039
_diffrn_reflns_theta_max 24.99
_diffrn_reflns_theta_min 2.34
_diffrn_standards_decay_% 8.48
_diffrn_standards_interval_count 97
_diffrn_standards_number 3
_exptl_absorpt_coefficient_mu 1.346
_exptl_absorpt_correction_T_max 0.9577
_exptl_absorpt_correction_T_min 0.6342
_exptl_absorpt_correction_type Semi-empirical
_exptl_crystal_colour Clear
_exptl_crystal_density_diffrn 1.509
_exptl_crystal_description 'thin plates'
_exptl_crystal_F_000 524
_exptl_crystal_size_max 1.00
_exptl_crystal_size_mid 0.60
_exptl_crystal_size_min 0.03
_refine_diff_density_max 0.618
_refine_diff_density_min -0.424
_refine_diff_density_rms 0.085
_refine_ls_extinction_method none
_refine_ls_goodness_of_fit_all 1.038
_refine_ls_goodness_of_fit_obs 1.055
_refine_ls_matrix_type full
_refine_ls_number_parameters 226
_refine_ls_number_reflns 3788
_refine_ls_number_restraints 0
_refine_ls_restrained_S_all 1.038
_refine_ls_restrained_S_obs 1.055
_refine_ls_R_factor_all 0.0457
_refine_ls_R_factor_obs 0.0325
_refine_ls_shift/esd_max 0.001
_refine_ls_shift/esd_mean 0.000
_refine_ls_structure_factor_coef Fsqd
_refine_ls_weighting_details 'w=1/[\s^2^(Fo^2^)+(0.0323P)^2^+0.0000P] where P=(Fo^2^+2Fc^2^)/3'
_refine_ls_weighting_scheme calc
_refine_ls_wR_factor_all 0.0709
_refine_ls_wR_factor_obs 0.0659
_reflns_number_observed 3208
_reflns_number_total 3788
_reflns_observed_criterion >2sigma(I)
_cod_data_source_file 806622Asup1.cif
_cod_data_source_block POB9707
_cod_depositor_comments
;
The following automatic conversions were performed:

'_symmetry_cell_setting' value 'Triclinic' changed to 'triclinic'
according to /home/saulius/struct/CIF-dictionaries/cif_core.dic
dictionary named 'cif_core.dic' version 2.4.2 from 2011-04-26.

Automatic conversion script
Id: cif_fix_values 1891 2012-01-12 08:04:46Z andrius 

The following automatic conversions were performed:

'_refine_ls_weighting_scheme' value 'calc
w=1/[\s^2^(Fo^2^)+(0.0323P)^2^+0.0000P] where P=(Fo^2^+2Fc^2^)/3' was
changed to 'calc'. New tag '_refine_ls_weighting_details' was
created. The value of the new tag was set to
'w=1/[\s^2^(Fo^2^)+(0.0323P)^2^+0.0000P] where P=(Fo^2^+2Fc^2^)/3'.

Automatic conversion script
Id: cif_fix_values 3143 2015-03-26 13:38:13Z robertas 
;
_cod_original_cell_volume 1125.7(9)
_cod_original_sg_symbol_H-M P-1
_cod_original_formula_sum 'C15 H30 N3 O3 S3 In'
_cod_database_code 7027084

loop_
_symmetry_equiv_pos_as_xyz
'x, y, z'
'-x, -y, -z'

loop_
_atom_site_aniso_label
_atom_site_aniso_U_11
_atom_site_aniso_U_22
_atom_site_aniso_U_33
_atom_site_aniso_U_23
_atom_site_aniso_U_13
_atom_site_aniso_U_12
In 0.02108(12) 0.02209(12) 0.02950(14) -0.00023(9) -0.00378(9) -0.00843(9)
S1 0.0260(4) 0.0296(4) 0.0248(5) -0.0028(3) -0.0036(3) -0.0068(3)
S2 0.0269(4) 0.0356(5) 0.0264(5) 0.0063(4) -0.0042(4) -0.0135(4)
S3 0.0357(5) 0.0290(4) 0.0340(5) -0.0035(4) 0.0001(4) -0.0140(4)
O1 0.0276(13) 0.0302(13) 0.0278(14) -0.0005(11) 0.0009(11) -0.0015(11)
C1 0.024(2) 0.023(2) 0.029(2) -0.0007(14) -0.0059(14) -0.0106(14)
N1 0.025(2) 0.0275(15) 0.029(2) -0.0004(13) -0.0031(13) -0.0049(13)
O2 0.0303(13) 0.0352(13) 0.0272(14) 0.0059(11) -0.0064(11) -0.0179(11)
C2 0.025(2) 0.0205(15) 0.028(2) -0.0036(13) 0.0000(14) -0.0085(13)
N2 0.026(2) 0.0304(15) 0.030(2) 0.0005(13) -0.0061(13) -0.0129(13)
O3 0.0360(14) 0.0294(13) 0.038(2) -0.0069(11) 0.0023(12) -0.0166(12)
C3 0.025(2) 0.025(2) 0.039(2) 0.001(2) -0.008(2) -0.0097(14)
N3 0.035(2) 0.0237(15) 0.038(2) -0.0022(13) -0.0046(15) -0.0113(13)
C4 0.023(2) 0.034(2) 0.039(2) -0.004(2) -0.005(2) 0.001(2)
C5 0.047(3) 0.048(3) 0.106(6) -0.036(3) 0.004(3) -0.007(2)
C6 0.037(2) 0.038(2) 0.028(2) 0.006(2) -0.004(2) -0.009(2)
C7 0.060(3) 0.128(6) 0.030(3) 0.000(3) -0.008(2) -0.045(4)
C8 0.037(2) 0.042(2) 0.043(2) 0.010(2) -0.009(2) -0.028(2)
C9 0.037(2) 0.076(3) 0.043(3) 0.006(3) 0.007(2) -0.022(2)
C10 0.028(2) 0.038(2) 0.033(2) 0.000(2) -0.009(2) -0.011(2)
C11 0.056(3) 0.069(3) 0.041(3) -0.011(2) -0.010(2) -0.024(3)
C12 0.048(2) 0.034(2) 0.046(3) 0.003(2) -0.006(2) -0.025(2)
C13 0.081(4) 0.060(3) 0.048(3) 0.015(3) -0.017(3) -0.027(3)
C14 0.040(2) 0.027(2) 0.048(3) -0.012(2) -0.001(2) -0.013(2)
C15 0.057(3) 0.060(3) 0.046(3) -0.013(2) -0.004(2) -0.031(3)

loop_
_atom_site_label
_atom_site_type_symbol
_atom_site_fract_x
_atom_site_fract_y
_atom_site_fract_z
_atom_site_U_iso_or_equiv
_atom_site_thermal_displace_type
_atom_site_occupancy
_atom_site_calc_flag
_atom_site_refinement_flags
In In 0.09071(3) 0.23462(3) 0.26966(2) 0.02475(8) Uani 1 d .
S1 S -0.15958(11) 0.45168(10) 0.32939(7) 0.0287(2) Uani 1 d .
S2 S 0.26149(11) 0.15930(11) 0.40549(7) 0.0306(2) Uani 1 d .
S3 S 0.18682(12) 0.03211(11) 0.15120(8) 0.0335(2) Uani 1 d .
O1 O -0.0342(3) 0.4153(3) 0.1461(2) 0.0336(6) Uani 1 d .
C1 C -0.1544(4) 0.4991(4) 0.2009(3) 0.0250(7) Uani 1 d .
N1 N -0.2750(4) 0.6177(4) 0.1633(3) 0.0299(7) Uani 1 d .
O2 O 0.2862(3) 0.3098(3) 0.2344(2) 0.0302(6) Uani 1 d .
C2 C 0.3539(4) 0.2473(4) 0.3112(3) 0.0251(7) Uani 1 d .
N2 N 0.4893(4) 0.2476(4) 0.3194(3) 0.0288(6) Uani 1 d .
O3 O 0.0165(3) 0.0382(3) 0.3225(2) 0.0342(6) Uani 1 d .
C3 C 0.0866(4) -0.0420(4) 0.2499(3) 0.0299(8) Uani 1 d .
N3 N 0.0855(4) -0.1777(4) 0.2491(3) 0.0328(7) Uani 1 d .
C4 C -0.4136(5) 0.7172(5) 0.2261(3) 0.0369(9) Uani 1 d .
H4A H -0.4276(5) 0.6586(5) 0.2893(3) 0.044 Uiso 1 calc R
H4B H -0.5067(5) 0.7488(5) 0.1936(3) 0.044 Uiso 1 calc R
C5 C -0.4027(7) 0.8572(6) 0.2465(6) 0.071(2) Uani 1 d .
H5A H -0.4976(7) 0.9188(6) 0.2884(6) 0.106 Uiso 1 calc R
H5B H -0.3913(7) 0.9171(6) 0.1844(6) 0.106 Uiso 1 calc R
H5C H -0.3122(7) 0.8269(6) 0.2801(6) 0.106 Uiso 1 calc R
C6 C -0.2682(5) 0.6561(5) 0.0547(3) 0.0381(9) Uani 1 d .
H6A H -0.1603(5) 0.5992(5) 0.0228(3) 0.046 Uiso 1 calc R
H6B H -0.2953(5) 0.7663(5) 0.0400(3) 0.046 Uiso 1 calc R
C7 C -0.3767(7) 0.6187(9) 0.0123(4) 0.072(2) Uani 1 d .
H7A H -0.3680(7) 0.6459(9) -0.0588(4) 0.108 Uiso 1 calc R
H7B H -0.4839(7) 0.6764(9) 0.0427(4) 0.108 Uiso 1 calc R
H7C H -0.3489(7) 0.5093(9) 0.0255(4) 0.108 Uiso 1 calc R
C8 C 0.5648(5) 0.3208(5) 0.2378(3) 0.0381(9) Uani 1 d .
H8A H 0.6150(5) 0.3708(5) 0.2656(3) 0.046 Uiso 1 calc R
H8B H 0.4842(5) 0.4006(5) 0.2001(3) 0.046 Uiso 1 calc R
C9 C 0.6861(6) 0.2062(7) 0.1688(4) 0.0559(13) Uani 1 d .
H9A H 0.7330(6) 0.2586(7) 0.1162(4) 0.084 Uiso 1 calc R
H9B H 0.6364(6) 0.1580(7) 0.1401(4) 0.084 Uiso 1 calc R
H9C H 0.7672(6) 0.1282(7) 0.2056(4) 0.084 Uiso 1 calc R
C10 C 0.5719(5) 0.1767(5) 0.4052(3) 0.0340(8) Uani 1 d .
H10A H 0.6854(5) 0.1370(5) 0.3831(3) 0.041 Uiso 1 calc R
H10B H 0.5489(5) 0.0890(5) 0.4347(3) 0.041 Uiso 1 calc R
C11 C 0.5280(7) 0.2849(7) 0.4831(4) 0.0548(13) Uani 1 d .
H11A H 0.5866(7) 0.2311(7) 0.5381(4) 0.082 Uiso 1 calc R
H11B H 0.4161(7) 0.3227(7) 0.5067(4) 0.082 Uiso 1 calc R
H11C H 0.5527(7) 0.3708(7) 0.4550(4) 0.082 Uiso 1 calc R
C12 C 0.0087(6) -0.2406(5) 0.3360(4) 0.0407(10) Uani 1 d .
H12A H -0.0365(6) -0.3006(5) 0.3138(4) 0.049 Uiso 1 calc R
H12B H -0.0773(6) -0.1556(5) 0.3706(4) 0.049 Uiso 1 calc R
C13 C 0.1230(8) -0.3416(7) 0.4066(4) 0.065(2) Uani 1 d .
H13A H 0.0688(8) -0.3812(7) 0.4630(4) 0.098 Uiso 1 calc R
H13B H 0.1665(8) -0.2820(7) 0.4296(4) 0.098 Uiso 1 calc R
H13C H 0.2073(8) -0.4269(7) 0.3729(4) 0.098 Uiso 1 calc R
C14 C 0.1521(5) -0.2683(5) 0.1617(4) 0.0388(9) Uani 1 d .
H14A H 0.1897(5) -0.3781(5) 0.1842(4) 0.047 Uiso 1 calc R
H14B H 0.2425(5) -0.2507(5) 0.1258(4) 0.047 Uiso 1 calc R
C15 C 0.0330(6) -0.2261(6) 0.0922(4) 0.0517(12) Uani 1 d .
H15A H 0.0813(6) -0.2880(6) 0.0360(4) 0.078 Uiso 1 calc R
H15B H -0.0030(6) -0.1179(6) 0.0687(4) 0.078 Uiso 1 calc R
H15C H -0.0557(6) -0.2453(6) 0.1271(4) 0.078 Uiso 1 calc R

loop_
_atom_type_symbol
_atom_type_description
_atom_type_scat_dispersion_real
_atom_type_scat_dispersion_imag
_atom_type_scat_source
C C 0.0033 0.0016 'International Tables Vol C Tables 4.2.6.8 and 6.1.1.4'
H H 0.0000 0.0000 'International Tables Vol C Tables 4.2.6.8 and 6.1.1.4'
N N 0.0061 0.0033 'International Tables Vol C Tables 4.2.6.8 and 6.1.1.4'
O O 0.0106 0.0060 'International Tables Vol C Tables 4.2.6.8 and 6.1.1.4'
S S 0.1246 0.1234 'International Tables Vol C Tables 4.2.6.8 and 6.1.1.4'
In In -0.7276 1.3100 'International Tables Vol C Tables 4.2.6.8 and 6.1.1.4'

loop_
_geom_angle_atom_site_label_1
_geom_angle_atom_site_label_2
_geom_angle_atom_site_label_3
_geom_angle
O2 In O3 147.61(10)
O2 In O1 89.05(11)
O3 In O1 117.80(11)
O2 In S1 109.94(9)
O3 In S1 98.39(9)
O1 In S1 64.96(8)
O2 In S3 100.30(8)
O3 In S3 65.12(8)
O1 In S3 88.61(8)
S1 In S3 138.59(4)
O2 In S2 65.38(8)
O3 In S2 92.66(9)
O1 In S2 148.61(8)
S1 In S2 105.45(5)
S3 In S2 112.69(5)
C1 S1 In 79.99(13)
C2 S2 In 77.69(13)
C3 S3 In 79.11(14)
C1 O1 In 97.6(2)
O1 C1 N1 121.9(4)
O1 C1 S1 117.2(3)
N1 C1 S1 120.9(3)
C1 N1 C4 122.4(3)
C1 N1 C6 120.1(3)
C4 N1 C6 117.5(3)
C2 O2 In 99.4(2)
O2 C2 N2 121.6(3)
O2 C2 S2 117.1(3)
N2 C2 S2 121.3(3)
C2 N2 C10 123.7(3)
C2 N2 C8 119.7(3)
C10 N2 C8 116.6(3)
C3 O3 In 98.4(2)
O3 C3 N3 121.1(4)
O3 C3 S3 117.3(3)
N3 C3 S3 121.6(3)
C3 N3 C12 120.0(4)
C3 N3 C14 123.0(4)
C12 N3 C14 116.9(3)
N1 C4 C5 113.0(4)
N1 C6 C7 112.5(4)
N2 C8 C9 111.9(4)
N2 C10 C11 113.4(4)
N3 C12 C13 111.5(4)
N3 C14 C15 112.1(4)

loop_
_geom_bond_atom_site_label_1
_geom_bond_atom_site_label_2
_geom_bond_distance
In O2 2.243(3)
In O3 2.290(3)
In O1 2.318(3)
In S1 2.486(2)
In S3 2.502(2)
In S2 2.5331(15)
S1 C1 1.752(4)
S2 C2 1.750(4)
S3 C3 1.753(4)
O1 C1 1.260(5)
C1 N1 1.337(5)
N1 C4 1.460(5)
N1 C6 1.478(5)
O2 C2 1.273(5)
C2 N2 1.326(5)
N2 C10 1.455(5)
N2 C8 1.473(5)
O3 C3 1.261(5)
C3 N3 1.329(5)
N3 C12 1.471(5)
N3 C14 1.478(5)
C4 C5 1.488(7)
C6 C7 1.485(7)
C8 C9 1.503(7)
C10 C11 1.497(6)
C12 C13 1.503(7)
C14 C15 1.508(7)
